data_7251487
loop_
_publ_author_name
'Alfuth, Jan'
'Chojnacki, Jaros\/law'
'Po\/lo\'nski, Tadeusz'
'Olszewska, Teresa'

_publ_section_title
;
 Structural diversity of supramolecular networks composed of
 2,1,3-chalcogenadiazole silver(i) complexes: the role of chalcogen
 bonding in molecular self--assembly
;
_journal_issue 7
_journal_name_full CrystEngComm
_journal_page_first 1206
_journal_page_last 1214
_journal_paper_doi 10.1039/D5CE00963D
_journal_volume 28
_journal_year 2026
_chemical_formula_moiety 'C28 H24 Ag2 N10 O6 Se4'
_chemical_formula_sum 'C28 H24 Ag2 N10 O6 Se4'
_chemical_formula_weight 1128.15
_space_group_crystal_system monoclinic
_space_group_IT_number 14
_space_group_name_Hall '-P 2ybc'
_space_group_name_H-M_alt 'P 1 21/c 1'
_atom_sites_solution_hydrogens geom
_atom_sites_solution_primary dual
_atom_sites_solution_secondary difmap
_audit_creation_date 2022-04-19
_audit_creation_method
;
Olex2 1.2
(compiled 2018.05.29 svn.r3508 for OlexSys, GUI svn.r5506)
;
_audit_update_record
;
2025-09-04 deposited with the CCDC.	2026-01-05 downloaded from the CCDC.
;
_cell_angle_alpha 90
_cell_angle_beta 109.36(3)
_cell_angle_gamma 90
_cell_formula_units_Z 2
_cell_length_a 7.456(4)
_cell_length_b 21.169(11)
_cell_length_c 11.074(5)
_cell_measurement_reflns_used 924
_cell_measurement_temperature 120(2)
_cell_measurement_theta_max 24.13
_cell_measurement_theta_min 4.83
_cell_volume 1649.0(15)
_computing_cell_refinement 'X-Area Recipe 1.34.0.0 (STOE, 2019)'
_computing_data_collection 'X-Area WinXpose 2.0.22.0 (STOE, 2016)'
_computing_data_reduction 'X-Area Integrate 1.77.0.0 (STOE, 2019) X-Area X-Red32 1.65.0.0 (STOE, 2018)'
_computing_molecular_graphics 'Olex2 (Dolomanov et al., 2009)'
_computing_publication_material 'Olex2 (Dolomanov et al., 2009)'
_computing_structure_refinement 'ShelXL (Sheldrick, 2015)'
_computing_structure_solution 'ShelXT (Sheldrick, 2015)'
_diffrn_ambient_temperature 120.0
_diffrn_detector_area_resol_mean 6.67
_diffrn_measured_fraction_theta_full 0.996
_diffrn_measured_fraction_theta_max 0.996
_diffrn_measurement_device_type 'STOE IPDS 2T'
_diffrn_measurement_method 'rotation method, \w scans'
_diffrn_radiation_type MoK\a
_diffrn_radiation_wavelength 0.71073
_diffrn_reflns_av_R_equivalents 0.1090
_diffrn_reflns_av_unetI/netI 0.1243
_diffrn_reflns_Laue_measured_fraction_full 0.996
_diffrn_reflns_Laue_measured_fraction_max 0.996
_diffrn_reflns_limit_h_max 8
_diffrn_reflns_limit_h_min -8
_diffrn_reflns_limit_k_max 25
_diffrn_reflns_limit_k_min -25
_diffrn_reflns_limit_l_max 13
_diffrn_reflns_limit_l_min -13
_diffrn_reflns_number 6707
_diffrn_reflns_point_group_measured_fraction_full 0.996
_diffrn_reflns_point_group_measured_fraction_max 0.996
_diffrn_reflns_theta_full 25.097
_diffrn_reflns_theta_max 25.097
_diffrn_reflns_theta_min 2.739
_diffrn_source 'GeniX Mo, 0.05 x 0.05 mm2 microfocus'
_exptl_absorpt_coefficient_mu 5.663
_exptl_absorpt_correction_T_max 0.9225
_exptl_absorpt_correction_T_min 0.4630
_exptl_absorpt_correction_type integration
_exptl_absorpt_process_details
'STOE X-Red32, absorption correction by Gaussian integration, analogous to P. Coppens, "The Evaluation of Absorption and Extinction in Single-Crystal Structure Analysis", published in F. R. Ahmed (Editor), "Crystallographic Computing", Munksgaard, Copenhagen (1970), 255 - 270'
_exptl_crystal_colour yellow
_exptl_crystal_colour_primary yellow
_exptl_crystal_density_diffrn 2.272
_exptl_crystal_density_method 'not measured'
_exptl_crystal_description needle
_exptl_crystal_F_000 1080
_exptl_crystal_size_max 0.26
_exptl_crystal_size_mid 0.017
_exptl_crystal_size_min 0.015
_refine_diff_density_max 1.350
_refine_diff_density_min -1.047
_refine_diff_density_rms 0.271
_refine_ls_extinction_method none
_refine_ls_goodness_of_fit_ref 1.022
_refine_ls_hydrogen_treatment constr
_refine_ls_matrix_type full
_refine_ls_number_parameters 228
_refine_ls_number_reflns 2925
_refine_ls_number_restraints 0
_refine_ls_restrained_S_all 1.022
_refine_ls_R_factor_all 0.1582
_refine_ls_R_factor_gt 0.0887
_refine_ls_shift/su_max 0.000
_refine_ls_shift/su_mean 0.000
_refine_ls_structure_factor_coef Fsqd
_refine_ls_weighting_details 'w=1/[\s^2^(Fo^2^)+(0.1029P)^2^+39.8179P] where P=(Fo^2^+2Fc^2^)/3'
_refine_ls_weighting_scheme calc
_refine_ls_wR_factor_gt 0.2040
_refine_ls_wR_factor_ref 0.2521
_reflns_Friedel_coverage 0.000
_reflns_number_gt 1746
_reflns_number_total 2925
_reflns_threshold_expression 'I > 2\s(I)'
_cod_data_source_file d5ce00963d2.cif
_cod_data_source_block 2_beta
_cod_depositor_comments 'Adding full bibliography for 7251474--7251487.cif.'
_cod_original_cell_volume 1648.9(14)
_cod_database_code 7251487
_shelx_shelxl_version_number 2018/3
_shelx_space_group_comment
;
The symmetry employed for this shelxl refinement is uniquely defined
by the following loop, which should always be used as a source of
symmetry information in preference to the above space-group names.
They are only intended as comments.
;
_shelx_estimated_absorpt_t_max 0.920
_shelx_estimated_absorpt_t_min 0.321
_olex2_refinement_description
;
1. Fixed Uiso
 At 1.2 times of:
  All C(H) groups
 At 1.5 times of:
  All C(H,H,H) groups
2.a Aromatic/amide H refined with riding coordinates:
 C6(H6), C13(H13), C4(H4), C11(H11), C12(H12), C5(H5)
2.b Idealised Me refined as rotating group:
 C14(H14A,H14B,H14C), C7(H7A,H7B,H7C)
;
_olex2_submission_special_instructions 'No special instructions were received'

loop_
_space_group_symop_operation_xyz
'x, y, z'
'-x, y+1/2, -z+1/2'
'-x, -y, -z'
'x, -y-1/2, z-1/2'

loop_
_atom_site_label
_atom_site_type_symbol
_atom_site_fract_x
_atom_site_fract_y
_atom_site_fract_z
_atom_site_U_iso_or_equiv
_atom_site_adp_type
_atom_site_occupancy
_atom_site_site_symmetry_order
_atom_site_calc_flag
_atom_site_refinement_flags_posn
_atom_site_refinement_flags_adp
_atom_site_refinement_flags_occupancy
_atom_site_disorder_assembly
_atom_site_disorder_group
Ag1 Ag 0.7066(2) 0.53072(7) 0.50177(12) 0.0456(5) Uani 1 1 d . . . . .
Se2 Se 0.8998(3) 0.50027(8) 0.82364(15) 0.0354(5) Uani 1 1 d . . . . .
Se1 Se 0.5833(3) 0.51805(9) 0.17683(16) 0.0371(5) Uani 1 1 d . . . . .
N2 N 0.6071(19) 0.4502(6) 0.0907(12) 0.032(3) Uani 1 1 d . . . . .
O3 O 0.368(2) 0.5845(7) 0.3899(13) 0.056(4) Uani 1 1 d . . . . .
N5 N 0.430(2) 0.6310(7) 0.3421(15) 0.042(4) Uani 1 1 d . . . . .
O1 O 0.602(2) 0.6287(6) 0.3473(13) 0.055(4) Uani 1 1 d . . . . .
N4 N 0.903(2) 0.5557(7) 0.9482(13) 0.038(4) Uani 1 1 d . . . . .
O2 O 0.330(2) 0.6766(7) 0.3024(16) 0.070(5) Uani 1 1 d . . . . .
N1 N 0.715(2) 0.4827(7) 0.3308(13) 0.039(4) Uani 1 1 d . . . . .
N3 N 0.769(2) 0.5540(7) 0.7025(13) 0.038(4) Uani 1 1 d . . . . .
C10 C 0.780(3) 0.6617(9) 0.9640(18) 0.043(5) Uani 1 1 d . . . . .
C2 C 0.715(2) 0.4087(8) 0.1768(16) 0.035(4) Uani 1 1 d . . . . .
C1 C 0.769(3) 0.4251(9) 0.3088(16) 0.040(4) Uani 1 1 d . . . . .
C6 C 0.872(3) 0.3826(9) 0.4060(19) 0.043(5) Uani 1 1 d . . . . .
H6 H 0.903852 0.393427 0.493858 0.051 Uiso 1 1 calc R . . . .
C14 C 0.856(3) 0.6615(8) 1.1044(15) 0.039(4) Uani 1 1 d . . . . .
H14A H 0.797444 0.626965 1.137192 0.059 Uiso 1 1 calc GR . . . .
H14B H 0.826825 0.701849 1.137060 0.059 Uiso 1 1 calc GR . . . .
H14C H 0.994051 0.655428 1.132836 0.059 Uiso 1 1 calc GR . . . .
C13 C 0.632(3) 0.6607(8) 0.6886(19) 0.041(5) Uani 1 1 d . . . . .
H13 H 0.583378 0.661938 0.597782 0.049 Uiso 1 1 calc R . . . .
C8 C 0.728(3) 0.6078(8) 0.7528(16) 0.037(4) Uani 1 1 d . . . . .
C9 C 0.808(2) 0.6085(8) 0.8944(19) 0.037(4) Uani 1 1 d . . . . .
C4 C 0.872(3) 0.3097(9) 0.241(2) 0.049(5) Uani 1 1 d . . . . .
H4 H 0.914919 0.270030 0.220555 0.058 Uiso 1 1 calc R . . . .
C11 C 0.679(2) 0.7101(8) 0.8888(18) 0.040(4) Uani 1 1 d . . . . .
H11 H 0.656743 0.746613 0.931551 0.047 Uiso 1 1 calc R . . . .
C3 C 0.766(3) 0.3462(9) 0.1412(18) 0.044(5) Uani 1 1 d . . . . .
C12 C 0.609(3) 0.7102(9) 0.7593(18) 0.041(4) Uani 1 1 d . . . . .
H12 H 0.541862 0.746301 0.716591 0.049 Uiso 1 1 calc R . . . .
C7 C 0.718(3) 0.3294(10) 0.0035(18) 0.050(5) Uani 1 1 d . . . . .
H7A H 0.581448 0.334927 -0.040111 0.075 Uiso 1 1 calc GR . . . .
H7B H 0.753180 0.285354 -0.004044 0.075 Uiso 1 1 calc GR . . . .
H7C H 0.788623 0.357056 -0.036014 0.075 Uiso 1 1 calc GR . . . .
C5 C 0.923(3) 0.3258(10) 0.370(2) 0.055(6) Uani 1 1 d . . . . .
H5 H 0.994544 0.296856 0.433243 0.066 Uiso 1 1 calc R . . . .

loop_
_atom_site_aniso_label
_atom_site_aniso_U_11
_atom_site_aniso_U_22
_atom_site_aniso_U_33
_atom_site_aniso_U_23
_atom_site_aniso_U_13
_atom_site_aniso_U_12
Ag1 0.0634(10) 0.0444(9) 0.0268(7) 0.0003(6) 0.0122(6) 0.0029(7)
Se2 0.0428(10) 0.0342(10) 0.0264(9) -0.0002(7) 0.0078(7) 0.0020(9)
Se1 0.0449(10) 0.0371(10) 0.0277(9) 0.0008(7) 0.0099(7) 0.0009(8)
N2 0.031(8) 0.022(7) 0.033(8) -0.011(6) -0.003(6) 0.002(6)
O3 0.068(10) 0.047(8) 0.046(8) 0.005(7) 0.010(7) -0.004(7)
N5 0.041(10) 0.033(9) 0.050(10) 0.006(7) 0.014(8) 0.008(8)
O1 0.073(11) 0.044(8) 0.043(8) 0.001(6) 0.013(7) 0.002(7)
N4 0.042(9) 0.033(8) 0.035(8) -0.010(7) 0.008(7) -0.017(7)
O2 0.074(11) 0.050(9) 0.083(12) 0.027(8) 0.019(9) 0.004(9)
N1 0.045(8) 0.046(10) 0.029(8) 0.009(6) 0.018(7) 0.007(7)
N3 0.053(10) 0.030(8) 0.036(8) -0.001(6) 0.023(7) -0.002(7)
C10 0.050(12) 0.040(11) 0.045(11) 0.003(9) 0.022(10) -0.012(9)
C2 0.032(10) 0.042(10) 0.032(9) -0.001(8) 0.011(8) -0.005(8)
C1 0.042(11) 0.055(12) 0.023(9) 0.012(8) 0.011(8) -0.003(9)
C6 0.042(11) 0.041(11) 0.049(12) 0.008(9) 0.020(9) 0.005(9)
C14 0.057(12) 0.034(10) 0.022(9) -0.001(7) 0.007(8) -0.017(9)
C13 0.048(12) 0.026(9) 0.049(11) 0.013(8) 0.017(9) 0.001(8)
C8 0.052(12) 0.034(10) 0.029(9) 0.004(7) 0.018(8) 0.004(9)
C9 0.011(8) 0.031(10) 0.063(12) 0.004(8) 0.004(8) 0.000(7)
C4 0.033(11) 0.042(12) 0.071(15) 0.011(10) 0.017(10) -0.006(9)
C11 0.037(11) 0.018(8) 0.058(12) -0.006(8) 0.008(9) 0.000(8)
C3 0.036(11) 0.043(11) 0.048(11) -0.005(9) 0.009(9) -0.002(9)
C12 0.030(10) 0.036(10) 0.047(12) -0.012(8) 0.000(8) 0.002(8)
C7 0.049(13) 0.053(13) 0.050(12) -0.006(10) 0.019(10) 0.002(10)
C5 0.076(16) 0.044(12) 0.039(11) 0.014(9) 0.011(11) 0.008(11)

loop_
_atom_type_symbol
_atom_type_description
_atom_type_scat_dispersion_real
_atom_type_scat_dispersion_imag
_atom_type_scat_source
C C 0.0033 0.0016 'International Tables Vol C Tables 4.2.6.8 and 6.1.1.4'
H H 0.0000 0.0000 'International Tables Vol C Tables 4.2.6.8 and 6.1.1.4'
Ag Ag -0.8971 1.1015 'International Tables Vol C Tables 4.2.6.8 and 6.1.1.4'
N N 0.0061 0.0033 'International Tables Vol C Tables 4.2.6.8 and 6.1.1.4'
O O 0.0106 0.0060 'International Tables Vol C Tables 4.2.6.8 and 6.1.1.4'
Se Se -0.0929 2.2259 'International Tables Vol C Tables 4.2.6.8 and 6.1.1.4'

loop_
_geom_angle_atom_site_label_1
_geom_angle_atom_site_label_2
_geom_angle_atom_site_label_3
_geom_angle
_geom_angle_site_symmetry_1
_geom_angle_site_symmetry_3
_geom_angle_publ_flag
N1 Ag1 Ag1 95.7(4) . 3_666 ?
N1 Ag1 N3 160.4(5) . . ?
N3 Ag1 Ag1 89.1(4) . 3_666 ?
N3 Se2 N4 91.5(7) . . ?
N2 Se1 N1 93.0(6) . . ?
C2 N2 Se1 106.9(11) . . ?
O1 N5 O3 117.1(15) . . ?
O2 N5 O3 119.9(17) . . ?
O2 N5 O1 122.8(17) . . ?
C9 N4 Se2 109.2(12) . . ?
Se1 N1 Ag1 117.6(8) . . ?
C1 N1 Ag1 133.4(11) . . ?
C1 N1 Se1 107.8(11) . . ?
Se2 N3 Ag1 120.3(7) . . ?
C8 N3 Ag1 127.9(12) . . ?
C8 N3 Se2 111.7(11) . . ?
C9 C10 C14 119.9(17) . . ?
C11 C10 C14 125.7(18) . . ?
C11 C10 C9 114.3(17) . . ?
N2 C2 C1 117.6(16) . . ?
N2 C2 C3 123.0(15) . . ?
C1 C2 C3 119.2(16) . . ?
N1 C1 C2 114.4(15) . . ?
N1 C1 C6 124.3(17) . . ?
C6 C1 C2 121.3(18) . . ?
C1 C6 H6 120.9 . . ?
C5 C6 C1 118.2(19) . . ?
C5 C6 H6 120.9 . . ?
C10 C14 H14A 109.5 . . ?
C10 C14 H14B 109.5 . . ?
C10 C14 H14C 109.5 . . ?
H14A C14 H14B 109.5 . . ?
H14A C14 H14C 109.5 . . ?
H14B C14 H14C 109.5 . . ?
C8 C13 H13 121.0 . . ?
C12 C13 H13 121.0 . . ?
C12 C13 C8 118.1(18) . . ?
N3 C8 C13 128.2(16) . . ?
N3 C8 C9 112.3(15) . . ?
C13 C8 C9 119.4(16) . . ?
N4 C9 C10 124.5(17) . . ?
N4 C9 C8 115.3(16) . . ?
C10 C9 C8 120.2(16) . . ?
C3 C4 H4 117.3 . . ?
C3 C4 C5 125(2) . . ?
C5 C4 H4 117.3 . . ?
C10 C11 H11 117.2 . . ?
C12 C11 C10 125.7(17) . . ?
C12 C11 H11 117.2 . . ?
C2 C3 C7 119.6(17) . . ?
C4 C3 C2 115.2(18) . . ?
C4 C3 C7 124.8(19) . . ?
C13 C12 C11 122.2(17) . . ?
C13 C12 H12 118.9 . . ?
C11 C12 H12 118.9 . . ?
C3 C7 H7A 109.5 . . ?
C3 C7 H7B 109.5 . . ?
C3 C7 H7C 109.5 . . ?
H7A C7 H7B 109.5 . . ?
H7A C7 H7C 109.5 . . ?
H7B C7 H7C 109.5 . . ?
C6 C5 C4 120.6(18) . . ?
C6 C5 H5 119.7 . . ?
C4 C5 H5 119.7 . . ?

loop_
_geom_bond_atom_site_label_1
_geom_bond_atom_site_label_2
_geom_bond_distance
_geom_bond_site_symmetry_2
_geom_bond_publ_flag
Ag1 Ag1 3.333(4) 3_666 ?
Ag1 N1 2.168(14) . ?
Ag1 N3 2.171(14) . ?
Se2 N4 1.806(14) . ?
Se2 N3 1.782(14) . ?
Se1 N2 1.766(13) . ?
Se1 N1 1.821(14) . ?
N2 C2 1.35(2) . ?
O3 N5 1.28(2) . ?
N5 O1 1.26(2) . ?
N5 O2 1.21(2) . ?
N4 C9 1.35(2) . ?
N1 C1 1.33(2) . ?
N3 C8 1.35(2) . ?
C10 C14 1.47(2) . ?
C10 C9 1.42(3) . ?
C10 C11 1.38(3) . ?
C2 C1 1.42(2) . ?
C2 C3 1.47(3) . ?
C1 C6 1.42(2) . ?
C6 H6 0.9500 . ?
C6 C5 1.36(3) . ?
C14 H14A 0.9800 . ?
C14 H14B 0.9800 . ?
C14 H14C 0.9800 . ?
C13 H13 0.9500 . ?
C13 C8 1.39(2) . ?
C13 C12 1.35(2) . ?
C8 C9 1.48(2) . ?
C4 H4 0.9500 . ?
C4 C3 1.36(3) . ?
C4 C5 1.39(3) . ?
C11 H11 0.9500 . ?
C11 C12 1.35(3) . ?
C3 C7 1.49(3) . ?
C12 H12 0.9500 . ?
C7 H7A 0.9800 . ?
C7 H7B 0.9800 . ?
C7 H7C 0.9800 . ?
C5 H5 0.9500 . ?
